data_9005628
loop_
_publ_author_name
'Merli, M.'
'Camara, F.'

_publ_section_title
;
 Topological analysis of the electron density of the clinopyroxene
 structure by the maximum entropy method: an exploratory study
 Sample: BTS-308 n.13
 Note: Site occupancies are from personal communication with Camara, Dec 2003
;
_journal_name_full 'European Journal of Mineralogy'
_journal_page_first 903
_journal_page_last 911
_journal_paper_doi 10.1127/0935-1221/2003/0015-0903
_journal_volume 15
_journal_year 2003
_chemical_compound_source 'in ryodacite, Parana, Brazil'
_chemical_formula_sum 'Al0.033 Ca0.192 Fe0.854 Mg0.911 Mn0.027 Na0.003 O6 Si1.97 Ti0.01'
_chemical_name_mineral Pigeonite
_space_group_IT_number 14
_symmetry_space_group_name_Hall '-P 2ybc'
_symmetry_space_group_name_H-M 'P 1 21/c 1'
_cell_angle_alpha 90
_cell_angle_beta 108.49
_cell_angle_gamma 90
_cell_length_a 9.716
_cell_length_b 8.948
_cell_length_c 5.250
_cell_formula_units_Z 4
_cell_volume 432.867
_database_code_amcsd 0007018
_exptl_crystal_density_diffrn 3.556
_cod_original_formula_sum 'Mg.911 Fe.854 Al.033 Mn.027 Ti.01 Na.003 Ca.192 Si1.97 O6'
_cod_database_code 9005628

loop_
_space_group_symop_operation_xyz
x,y,z
x,1/2-y,1/2+z
-x,1/2+y,1/2-z
-x,-y,-z

loop_
_atom_site_aniso_label
_atom_site_aniso_U_11
_atom_site_aniso_U_22
_atom_site_aniso_U_33
_atom_site_aniso_U_12
_atom_site_aniso_U_13
_atom_site_aniso_U_23
MgM1 0.00781 0.00677 0.00795 0.00012 0.00293 0.00042
Fe2+M1 0.00781 0.00677 0.00795 0.00012 0.00293 0.00042
Fe3+M1 0.00781 0.00677 0.00795 0.00012 0.00293 0.00042
AlM1 0.00781 0.00677 0.00795 0.00012 0.00293 0.00042
MnM1 0.00781 0.00677 0.00795 0.00012 0.00293 0.00042
TiM1 0.00781 0.00677 0.00795 0.00012 0.00293 0.00042
MgM2 0.00901 0.00979 0.00739 0.00142 0.00093 0.00032
FeM2 0.00901 0.00979 0.00739 0.00142 0.00093 0.00032
MnM2 0.00901 0.00979 0.00739 0.00142 0.00093 0.00032
NaM2 0.00901 0.00979 0.00739 0.00142 0.00093 0.00032
CaM2 0.00901 0.00979 0.00739 0.00142 0.00093 0.00032
SiA 0.00590 0.00580 0.01012 -0.00065 0.00340 -0.00066
SiB 0.00629 0.00617 0.00772 -0.00098 0.00295 -0.00094
AlB 0.00629 0.00617 0.00772 -0.00098 0.00295 -0.00094
O1A 0.00613 0.00923 0.00940 0.00063 0.00266 -0.00006
O1B 0.00683 0.00948 0.00997 0.00044 0.00275 -0.00037
O2A 0.01219 0.00763 0.01294 -0.00284 0.00609 -0.00108
O2B 0.01409 0.01096 0.01890 -0.00521 0.00890 -0.00627
O3A 0.00901 0.02053 0.01960 0.00100 0.00451 0.01259
O3B 0.00830 0.01959 0.01190 0.00085 0.00365 0.00703

loop_
_atom_site_label
_atom_site_fract_x
_atom_site_fract_y
_atom_site_fract_z
_atom_site_occupancy
MgM1 0.25042 0.65468 0.23160 0.76000
Fe2+M1 0.25042 0.65468 0.23160 0.21120
Fe3+M1 0.25042 0.65468 0.23160 0.00890
AlM1 0.25042 0.65468 0.23160 0.00310
MnM1 0.25042 0.65468 0.23160 0.00680
TiM1 0.25042 0.65468 0.23160 0.00990
MgM2 0.25528 0.01601 0.22693 0.15110
FeM2 0.25528 0.01601 0.22693 0.63380
MnM2 0.25528 0.01601 0.22693 0.02030
NaM2 0.25488 0.04381 0.24617 0.00290
CaM2 0.25488 0.04381 0.24617 0.19180
SiA 0.04270 0.34048 0.27686 1.00000
SiB 0.54958 0.83740 0.23867 0.97000
AlB 0.54958 0.83740 0.23867 0.03000
O1A 0.86743 0.33823 0.16903 1.00000
O1B 0.37368 0.83676 0.13442 1.00000
O2A 0.12187 0.49939 0.33255 1.00000
O2B 0.62955 0.98749 0.37462 1.00000
O3A 0.10426 0.26238 0.57898 1.00000
O3B 0.60501 0.70835 0.47992 1.00000

loop_
_cod_related_entry_id
_cod_related_entry_database
_cod_related_entry_code
1 AMCSD 0007018
